data_2204835
loop_
_publ_author_name
'Fan Chen'
'Zhi-Min Jin'
'Mao-Lin Hu'

_publ_section_title
;
 (<i>R</i>)-(+)-(1-Hydroxy-3-phenylpropan-2-yl)trimethylammonium
 bromide sesquihydrate
;
_journal_issue 1
_journal_name_full 'Acta Crystallographica Section E'
_journal_page_first o72
_journal_page_last o74
_journal_paper_doi 10.1107/S1600536804031708
_journal_volume 61
_journal_year 2005
_chemical_formula_iupac 'C12 H20 N O +, Br -, 1.5H2 O'
_chemical_formula_moiety 'C12 H20 N O +, Br -, 1.5H2 O'
_chemical_formula_sum 'C12 H23 Br N O2.5'
_chemical_formula_weight 301.225
_chemical_name_common 'N,N,N-trimethyl-l-phenylalaninol bromide triydrate '
_chemical_name_systematic
;
[(R)-(+)-(1-hydroxy-3-phenylpropan-2-yl)trimethylammonium bromide]
sesquihydrate
;
_space_group_IT_number 4
_symmetry_cell_setting monoclinic
_symmetry_space_group_name_Hall 'P 2yb'
_symmetry_space_group_name_H-M 'P 1 21 1'
_atom_sites_solution_hydrogens geom
_atom_sites_solution_primary direct
_atom_sites_solution_secondary difmap
_audit_creation_method SHELXL-97
_cell_angle_alpha 90.00
_cell_angle_beta 91.490(2)
_cell_angle_gamma 90.00
_cell_formula_units_Z 4
_cell_length_a 13.2146(17)
_cell_length_b 6.9739(9)
_cell_length_c 16.210(2)
_cell_measurement_reflns_used 1820
_cell_measurement_temperature 273(2)
_cell_measurement_theta_max 51.705
_cell_measurement_theta_min 5.217
_cell_volume 1493.4(3)
_computing_cell_refinement SMART
_computing_data_collection 'SMART (Bruker, 2000)'
_computing_data_reduction 'SAINT (Bruker, 2000)'
_computing_molecular_graphics SHELXTL
_computing_publication_material SHELXTL
_computing_structure_refinement SHELXTL
_computing_structure_solution 'SHELXTL (Bruker, 2000)'
_diffrn_ambient_temperature 273(2)
_diffrn_measured_fraction_theta_full 0.991
_diffrn_measured_fraction_theta_max 0.991
_diffrn_measurement_device_type 'Bruker APEX area-detector'
_diffrn_measurement_method '\f and \w'
_diffrn_radiation_monochromator graphite
_diffrn_radiation_source 'fine-focus sealed tube'
_diffrn_radiation_type MoK\a
_diffrn_radiation_wavelength 0.71073
_diffrn_reflns_av_R_equivalents 0.0411
_diffrn_reflns_av_sigmaI/netI 0.0480
_diffrn_reflns_limit_h_max 15
_diffrn_reflns_limit_h_min -15
_diffrn_reflns_limit_k_max 8
_diffrn_reflns_limit_k_min -8
_diffrn_reflns_limit_l_max 17
_diffrn_reflns_limit_l_min -19
_diffrn_reflns_number 7855
_diffrn_reflns_theta_full 25.24
_diffrn_reflns_theta_max 25.24
_diffrn_reflns_theta_min 1.26
_diffrn_standards_decay_% 0
_diffrn_standards_interval_time 0
_diffrn_standards_number 0
_exptl_absorpt_coefficient_mu 2.746
_exptl_absorpt_correction_T_max 0.547
_exptl_absorpt_correction_T_min 0.471
_exptl_absorpt_correction_type multi-scan
_exptl_absorpt_process_details '(SADABS; Bruker, 2002)'
_exptl_crystal_colour colorless
_exptl_crystal_density_diffrn 1.340
_exptl_crystal_density_method 'not measured'
_exptl_crystal_description Rod
_exptl_crystal_F_000 628
_exptl_crystal_size_max 0.29
_exptl_crystal_size_mid 0.26
_exptl_crystal_size_min 0.22
_refine_diff_density_max 0.621
_refine_diff_density_min -0.376
_refine_ls_abs_structure_details 'Flack  (1983)'
_refine_ls_abs_structure_Flack 0.018(12)
_refine_ls_extinction_method none
_refine_ls_goodness_of_fit_ref 0.988
_refine_ls_hydrogen_treatment constr
_refine_ls_matrix_type full
_refine_ls_number_parameters 305
_refine_ls_number_reflns 4850
_refine_ls_number_restraints 1
_refine_ls_restrained_S_all 0.988
_refine_ls_R_factor_all 0.0541
_refine_ls_R_factor_gt 0.0401
_refine_ls_shift/su_max 0.001
_refine_ls_shift/su_mean 0.000
_refine_ls_structure_factor_coef Fsqd
_refine_ls_weighting_details 'calc w = 1/[\s^2^(Fo^2^)+(0.0496P)^2^+0.07P] where P = (Fo^2^+2Fc^2^)/3'
_refine_ls_weighting_scheme calc
_refine_ls_wR_factor_gt 0.0910
_refine_ls_wR_factor_ref 0.1021
_reflns_number_gt 3769
_reflns_number_total 4850
_reflns_threshold_expression I>2\s(I)
_cod_data_source_file ac6143.cif
_cod_data_source_block I
_cod_depositor_comments
;
The following automatic conversions were performed:
'_symmetry_cell_setting' value 'Monoclinic' changed to 'monoclinic'
according to '/home/saulius/struct/CIF-dictionaries/cif_core.dic'
dictionary named 'cif_core.dic' version 2.4.1 from
2010-06-29.

'_exptl_absorpt_correction_type' value 'Multi-scan' changed
to 'multi-scan' according to
'/home/saulius/struct/CIF-dictionaries/cif_core.dic' dictionary named
'cif_core.dic' version 2.4.1 from 2010-06-29.

Automatic conversion script
Id: cif_fix_enum 1527 2010-12-29 10:47:43Z saulius 

The following automatic conversions were performed:

'_symmetry_cell_setting' value 'Monoclinic' changed to 'monoclinic'
according to /home/saulius/struct/CIF-dictionaries/cif_core.dic
dictionary named 'cif_core.dic' version 2.4.1 from
2010-06-29.

'_exptl_absorpt_correction_type' value 'Multi-scan'
changed to 'multi-scan' according to
/home/saulius/struct/CIF-dictionaries/cif_core.dic dictionary named
'cif_core.dic' version 2.4.1 from 2010-06-29.

Automatic conversion script
Id: cif_fix_values 1715 2011-07-08 13:25:40Z adriana 
;
_cod_original_cell_volume 1493.3(3)
_cod_original_sg_symbol_Hall -P2yb
_cod_original_sg_symbol_H-M 'P 21'
_cod_database_code 2204835

loop_
_symmetry_equiv_pos_as_xyz
'x, y, z'
'-x, y+1/2, -z'

loop_
_atom_site_label
_atom_site_fract_x
_atom_site_fract_y
_atom_site_fract_z
_atom_site_U_iso_or_equiv
_atom_site_adp_type
_atom_site_calc_flag
_atom_site_refinement_flags
_atom_site_occupancy
_atom_site_type_symbol
Br1 0.82366(4) 0.80747(9) 0.92851(3) 0.06062(17) Uani d . 1 Br
Br2 0.56224(4) 0.91538(8) 0.34885(3) 0.06341(18) Uani d . 1 Br
O1 0.8258(3) 0.7724(7) 0.7301(2) 0.0771(13) Uani d . 1 O
H1 0.8554 0.7290 0.7711 0.116 Uiso calc R 1 H
O2 0.6504(4) 1.1669(7) 0.1995(3) 0.0929(15) Uani d . 1 O
H2 0.6404 1.1122 0.2434 0.139 Uiso calc R 1 H
O3 0.5137(4) 0.5799(6) 0.0793(3) 0.0878(14) Uani d . 1 O
O4 0.4190(3) 0.2163(6) 0.0709(2) 0.0705(11) Uani d . 1 O
O5 0.4346(3) 0.8808(7) 0.1687(2) 0.0770(12) Uani d . 1 O
N1 0.6288(3) 0.9154(7) 0.6494(2) 0.0476(9) Uani d . 1 N
N2 0.7995(3) 1.3042(7) 0.0732(2) 0.0447(9) Uani d . 1 N
C1 0.7916(4) 0.5635(7) 0.5272(3) 0.0444(12) Uani d . 1 C
C2 0.8813(4) 0.4766(8) 0.5509(3) 0.0541(14) Uani d . 1 C
H2A 0.9227 0.5353 0.5906 0.065 Uiso calc R 1 H
C3 0.9107(4) 0.3086(12) 0.5180(3) 0.0690(16) Uani d . 1 C
H3 0.9725 0.2558 0.5347 0.083 Uiso calc R 1 H
C4 0.8521(5) 0.2150(10) 0.4610(4) 0.0710(17) Uani d . 1 C
H4 0.8729 0.0990 0.4388 0.085 Uiso calc R 1 H
C5 0.7607(5) 0.2964(11) 0.4368(3) 0.0694(16) Uani d . 1 C
H5 0.7189 0.2340 0.3983 0.083 Uiso calc R 1 H
C6 0.7312(4) 0.4691(8) 0.4692(3) 0.0566(15) Uani d . 1 C
H6 0.6699 0.5231 0.4519 0.068 Uiso calc R 1 H
C7 0.7594(4) 0.7533(7) 0.5604(3) 0.0482(13) Uani d . 1 C
H7A 0.7256 0.8261 0.5168 0.058 Uiso calc R 1 H
H7B 0.8188 0.8248 0.5788 0.058 Uiso calc R 1 H
C8 0.6879(4) 0.7294(7) 0.6326(3) 0.0450(12) Uani d . 1 C
H8 0.6379 0.6320 0.6160 0.054 Uiso calc R 1 H
C9 0.7449(4) 0.6521(8) 0.7078(3) 0.0526(13) Uani d . 1 C
H9A 0.6992 0.6420 0.7535 0.063 Uiso calc R 1 H
H9B 0.7703 0.5248 0.6960 0.063 Uiso calc R 1 H
C10 0.6931(5) 1.0915(8) 0.6521(4) 0.0678(17) Uani d . 1 C
H10A 0.7427 1.0805 0.6962 0.102 Uiso calc R 1 H
H10B 0.6514 1.2017 0.6612 0.102 Uiso calc R 1 H
H10C 0.7267 1.1054 0.6007 0.102 Uiso calc R 1 H
C11 0.5725(5) 0.9017(11) 0.7272(3) 0.0750(17) Uani d . 1 C
H11A 0.6192 0.8771 0.7723 0.113 Uiso calc R 1 H
H11B 0.5243 0.7990 0.7229 0.113 Uiso calc R 1 H
H11C 0.5377 1.0202 0.7366 0.113 Uiso calc R 1 H
C12 0.5498(4) 0.9357(12) 0.5813(3) 0.0793(19) Uani d . 1 C
H12A 0.5090 1.0468 0.5913 0.119 Uiso calc R 1 H
H12B 0.5076 0.8237 0.5798 0.119 Uiso calc R 1 H
H12C 0.5824 0.9497 0.5294 0.119 Uiso calc R 1 H
C13 0.9162(4) 0.9488(8) 0.2298(3) 0.0496(13) Uani d . 1 C
C14 0.8690(4) 0.8412(9) 0.2894(3) 0.0550(15) Uani d . 1 C
H14 0.8098 0.8862 0.3125 0.066 Uiso calc R 1 H
C15 0.9095(5) 0.6661(9) 0.3149(3) 0.0616(15) Uani d . 1 C
H15 0.8773 0.5945 0.3549 0.074 Uiso calc R 1 H
C16 0.9942(5) 0.6009(9) 0.2823(4) 0.0679(17) Uani d . 1 C
H16 1.0208 0.4834 0.2992 0.082 Uiso calc R 1 H
C17 1.0423(4) 0.7069(10) 0.2236(4) 0.0728(19) Uani d . 1 C
H17 1.1020 0.6617 0.2015 0.087 Uiso calc R 1 H
C18 1.0028(4) 0.8788(9) 0.1975(3) 0.0622(16) Uani d . 1 C
H18 1.0355 0.9484 0.1572 0.075 Uiso calc R 1 H
C19 0.8748(4) 1.1425(8) 0.2021(3) 0.0561(15) Uani d . 1 C
H19A 0.9304 1.2276 0.1896 0.067 Uiso calc R 1 H
H19B 0.8368 1.1997 0.2462 0.067 Uiso calc R 1 H
C20 0.8045(4) 1.1173(7) 0.1238(3) 0.0447(12) Uani d . 1 C
H20 0.8353 1.0192 0.0892 0.054 Uiso calc R 1 H
C21 0.7011(4) 1.0440(9) 0.1472(3) 0.0640(16) Uani d . 1 C
H21A 0.6602 1.0254 0.0973 0.077 Uiso calc R 1 H
H21B 0.7091 0.9203 0.1739 0.077 Uiso calc R 1 H
C22 0.8983(4) 1.3300(11) 0.0318(4) 0.0766(18) Uani d . 1 C
H22A 0.8958 1.4440 -0.0013 0.115 Uiso calc R 1 H
H22B 0.9109 1.2211 -0.0027 0.115 Uiso calc R 1 H
H22C 0.9517 1.3414 0.0729 0.115 Uiso calc R 1 H
C23 0.7195(4) 1.2888(10) 0.0058(3) 0.0614(14) Uani d . 1 C
H23A 0.6538 1.2857 0.0298 0.092 Uiso calc R 1 H
H23B 0.7297 1.1733 -0.0251 0.092 Uiso calc R 1 H
H23C 0.7238 1.3976 -0.0302 0.092 Uiso calc R 1 H
C24 0.7776(4) 1.4800(8) 0.1235(3) 0.0613(15) Uani d . 1 C
H24A 0.7595 1.5841 0.0872 0.074 Uiso calc R 1 H
H24B 0.8367 1.5142 0.1559 0.074 Uiso calc R 1 H
H24C 0.7226 1.4540 0.1593 0.074 Uiso calc R 1 H
H3A 0.4882 0.4558 0.0784 0.074 Uiso d R 1 H
H3B 0.4894 0.6804 0.1029 0.074 Uiso d R 1 H
H4'A 0.4460 0.3619 0.0648 0.074 Uiso d PR 0.50 H
H4"A 0.3319 0.2289 0.0837 0.074 Uiso d PR 0.50 H
H4B 0.4575 0.1048 0.0801 0.074 Uiso d R 1 H
H5A 0.4205 0.8563 0.2266 0.074 Uiso d R 1 H
H5B 0.4389 1.0021 0.1461 0.074 Uiso d R 1 H

loop_
_atom_site_aniso_label
_atom_site_aniso_U_11
_atom_site_aniso_U_22
_atom_site_aniso_U_33
_atom_site_aniso_U_12
_atom_site_aniso_U_13
_atom_site_aniso_U_23
Br1 0.0678(3) 0.0611(3) 0.0530(3) -0.0050(3) 0.0015(2) -0.0033(3)
Br2 0.0762(4) 0.0640(3) 0.0498(3) -0.0071(3) -0.0027(2) 0.0062(3)
O1 0.073(2) 0.102(4) 0.055(2) -0.026(3) -0.0203(19) 0.014(2)
O2 0.093(3) 0.084(3) 0.105(4) 0.021(3) 0.047(3) 0.019(3)
O3 0.112(4) 0.055(3) 0.098(3) -0.002(2) 0.020(3) -0.002(3)
O4 0.073(3) 0.066(2) 0.073(3) 0.007(2) 0.001(2) -0.002(2)
O5 0.100(3) 0.071(3) 0.060(2) 0.002(2) -0.007(2) -0.003(2)
N1 0.053(2) 0.049(2) 0.041(2) 0.001(2) 0.0068(17) -0.004(2)
N2 0.044(2) 0.049(2) 0.041(2) 0.010(2) -0.0029(16) 0.003(2)
C1 0.046(3) 0.054(3) 0.033(2) -0.011(2) 0.006(2) -0.002(2)
C2 0.058(3) 0.064(4) 0.039(3) 0.003(3) -0.007(2) -0.010(3)
C3 0.065(3) 0.086(4) 0.056(3) 0.019(4) 0.002(3) 0.002(4)
C4 0.092(5) 0.068(4) 0.054(4) -0.009(4) 0.017(3) -0.012(3)
C5 0.074(4) 0.082(4) 0.052(3) -0.018(4) 0.001(3) -0.026(4)
C6 0.052(3) 0.071(4) 0.047(3) -0.004(3) -0.002(2) -0.007(3)
C7 0.057(3) 0.049(3) 0.038(3) -0.004(2) 0.004(2) 0.007(2)
C8 0.049(3) 0.043(3) 0.043(3) -0.005(2) 0.004(2) -0.002(2)
C9 0.059(3) 0.057(3) 0.041(3) -0.010(3) 0.001(2) 0.007(2)
C10 0.079(4) 0.054(4) 0.070(4) -0.012(3) 0.018(3) -0.007(3)
C11 0.090(4) 0.070(4) 0.067(3) -0.006(4) 0.038(3) -0.012(4)
C12 0.071(4) 0.093(5) 0.073(4) 0.032(4) -0.017(3) -0.012(4)
C13 0.053(3) 0.053(4) 0.043(3) 0.008(3) -0.013(2) -0.009(3)
C14 0.058(3) 0.072(5) 0.036(3) 0.008(3) -0.001(2) 0.001(3)
C15 0.071(4) 0.067(4) 0.046(3) 0.002(3) -0.007(3) 0.008(3)
C16 0.087(5) 0.059(4) 0.057(4) 0.009(3) -0.024(3) 0.006(3)
C17 0.058(4) 0.080(5) 0.080(4) 0.028(4) -0.011(3) -0.012(4)
C18 0.061(4) 0.079(5) 0.046(3) -0.006(3) 0.001(3) 0.006(3)
C19 0.065(3) 0.055(4) 0.047(3) -0.002(3) -0.015(3) -0.007(3)
C20 0.052(3) 0.038(3) 0.045(3) 0.003(2) -0.005(2) -0.001(2)
C21 0.066(4) 0.064(4) 0.062(4) -0.010(3) -0.008(3) 0.008(3)
C22 0.063(3) 0.088(5) 0.080(4) 0.014(4) 0.020(3) 0.026(4)
C23 0.073(3) 0.056(3) 0.055(3) 0.006(3) -0.020(3) 0.003(3)
C24 0.076(4) 0.050(3) 0.058(3) 0.001(3) -0.008(3) 0.000(3)

loop_
_atom_type_symbol
_atom_type_description
_atom_type_scat_dispersion_real
_atom_type_scat_dispersion_imag
_atom_type_scat_source
C C 0.0033 0.0016 'International Tables Vol C Tables 4.2.6.8 and 6.1.1.4'
H H 0.0000 0.0000 'International Tables Vol C Tables 4.2.6.8 and 6.1.1.4'
N N 0.0061 0.0033 'International Tables Vol C Tables 4.2.6.8 and 6.1.1.4'
O O 0.0106 0.0060 'International Tables Vol C Tables 4.2.6.8 and 6.1.1.4'
Br Br -0.2901 2.4595 'International Tables Vol C Tables 4.2.6.8 and 6.1.1.4'

loop_
_geom_angle_atom_site_label_1
_geom_angle_atom_site_label_2
_geom_angle_atom_site_label_3
_geom_angle
C9 O1 H1 109.5
C21 O2 H2 109.5
H3A O3 H3B 128.7
H4'A O4 H4"A 105.8
H4'A O4 H4B 127.9
H4"A O4 H4B 124.2
H5A O5 H5B 123.9
C11 N1 C10 109.0(4)
C11 N1 C12 106.0(4)
C10 N1 C12 109.1(5)
C11 N1 C8 111.3(5)
C10 N1 C8 114.0(3)
C12 N1 C8 107.1(4)
C22 N2 C24 109.1(5)
C22 N2 C23 106.8(4)
C24 N2 C23 108.0(4)
C22 N2 C20 108.4(4)
C24 N2 C20 114.0(3)
C23 N2 C20 110.2(4)
C2 C1 C6 117.2(5)
C2 C1 C7 122.7(4)
C6 C1 C7 120.1(5)
C3 C2 C1 121.8(5)
C3 C2 H2A 119.1
C1 C2 H2A 119.1
C2 C3 C4 121.4(6)
C2 C3 H3 119.3
C4 C3 H3 119.3
C3 C4 C5 118.3(6)
C3 C4 H4 120.8
C5 C4 H4 120.8
C6 C5 C4 120.4(5)
C6 C5 H5 119.8
C4 C5 H5 119.8
C5 C6 C1 120.8(5)
C5 C6 H6 119.6
C1 C6 H6 119.6
C1 C7 C8 111.5(4)
C1 C7 H7A 109.3
C8 C7 H7A 109.3
C1 C7 H7B 109.3
C8 C7 H7B 109.3
H7A C7 H7B 108.0
C9 C8 C7 110.5(4)
C9 C8 N1 113.6(4)
C7 C8 N1 111.7(4)
C9 C8 H8 106.9
C7 C8 H8 106.9
N1 C8 H8 106.9
O1 C9 C8 110.8(4)
O1 C9 H9A 109.5
C8 C9 H9A 109.5
O1 C9 H9B 109.5
C8 C9 H9B 109.5
H9A C9 H9B 108.1
N1 C10 H10A 109.5
N1 C10 H10B 109.5
H10A C10 H10B 109.5
N1 C10 H10C 109.5
H10A C10 H10C 109.5
H10B C10 H10C 109.5
N1 C11 H11A 109.5
N1 C11 H11B 109.5
H11A C11 H11B 109.5
N1 C11 H11C 109.5
H11A C11 H11C 109.5
H11B C11 H11C 109.5
N1 C12 H12A 109.5
N1 C12 H12B 109.5
H12A C12 H12B 109.5
N1 C12 H12C 109.5
H12A C12 H12C 109.5
H12B C12 H12C 109.5
C18 C13 C14 118.2(5)
C18 C13 C19 120.3(5)
C14 C13 C19 121.5(5)
C13 C14 C15 120.4(5)
C13 C14 H14 119.8
C15 C14 H14 119.8
C16 C15 C14 120.2(6)
C16 C15 H15 119.9
C14 C15 H15 119.9
C15 C16 C17 120.1(6)
C15 C16 H16 120.0
C17 C16 H16 120.0
C18 C17 C16 120.3(6)
C18 C17 H17 119.8
C16 C17 H17 119.8
C13 C18 C17 120.8(6)
C13 C18 H18 119.6
C17 C18 H18 119.6
C13 C19 C20 110.0(4)
C13 C19 H19A 109.7
C20 C19 H19A 109.7
C13 C19 H19B 109.7
C20 C19 H19B 109.7
H19A C19 H19B 108.2
C21 C20 N2 113.1(4)
C21 C20 C19 110.8(4)
N2 C20 C19 110.7(4)
C21 C20 H20 107.3
N2 C20 H20 107.3
C19 C20 H20 107.3
O2 C21 C20 113.4(5)
O2 C21 H21A 108.9
C20 C21 H21A 108.9
O2 C21 H21B 108.9
C20 C21 H21B 108.9
H21A C21 H21B 107.7
N2 C22 H22A 109.5
N2 C22 H22B 109.5
H22A C22 H22B 109.5
N2 C22 H22C 109.5
H22A C22 H22C 109.5
H22B C22 H22C 109.5
N2 C23 H23A 109.5
N2 C23 H23B 109.5
H23A C23 H23B 109.5
N2 C23 H23C 109.5
H23A C23 H23C 109.5
H23B C23 H23C 109.5
N2 C24 H24A 109.5
N2 C24 H24B 109.5
H24A C24 H24B 109.5
N2 C24 H24C 109.5
H24A C24 H24C 109.5
H24B C24 H24C 109.5

loop_
_geom_bond_atom_site_label_1
_geom_bond_atom_site_label_2
_geom_bond_distance
_geom_bond_publ_flag
O1 C9 1.399(6) yes
O1 H1 0.8200 ?
O2 C21 1.391(7) ?
O2 H2 0.8200 ?
O3 H3A 0.9286 ?
O3 H3B 0.8644 ?
O4 H4'A 1.0818 ?
O4 H4"A 1.1779 ?
O4 H4B 0.9379 ?
O5 H5A 0.9765 ?
O5 H5B 0.9240 ?
N1 C11 1.483(6) yes
N1 C10 1.494(7) yes
N1 C12 1.507(6) yes
N1 C8 1.542(7) yes
N2 C22 1.494(6) ?
N2 C24 1.505(7) ?
N2 C23 1.505(6) ?
N2 C20 1.541(7) ?
C1 C2 1.376(7) yes
C1 C6 1.385(6) yes
C1 C7 1.495(7) yes
C2 C3 1.348(9) ?
C2 H2A 0.9300 ?
C3 C4 1.358(8) yes
C3 H3 0.9300 ?
C4 C5 1.382(8) yes
C4 H4 0.9300 ?
C5 C6 1.374(9) yes
C5 H5 0.9300 ?
C6 H6 0.9300 ?
C7 C8 1.532(7) yes
C7 H7A 0.9700 ?
C7 H7B 0.9700 ?
C8 C9 1.516(7) yes
C8 H8 0.9800 ?
C9 H9A 0.9700 ?
C9 H9B 0.9700 ?
C10 H10A 0.9600 ?
C10 H10B 0.9600 ?
C10 H10C 0.9600 ?
C11 H11A 0.9600 ?
C11 H11B 0.9600 ?
C11 H11C 0.9600 ?
C12 H12A 0.9600 ?
C12 H12B 0.9600 ?
C12 H12C 0.9600 ?
C13 C18 1.361(7) ?
C13 C14 1.384(7) ?
C13 C19 1.521(7) ?
C14 C15 1.392(8) ?
C14 H14 0.9300 ?
C15 C16 1.330(8) ?
C15 H15 0.9300 ?
C16 C17 1.373(9) ?
C16 H16 0.9300 ?
C17 C18 1.370(9) ?
C17 H17 0.9300 ?
C18 H18 0.9300 ?
C19 C20 1.562(7) ?
C19 H19A 0.9700 ?
C19 H19B 0.9700 ?
C20 C21 1.516(7) ?
C20 H20 0.9800 ?
C21 H21A 0.9700 ?
C21 H21B 0.9700 ?
C22 H22A 0.9600 ?
C22 H22B 0.9600 ?
C22 H22C 0.9600 ?
C23 H23A 0.9600 ?
C23 H23B 0.9600 ?
C23 H23C 0.9600 ?
C24 H24A 0.9600 ?
C24 H24B 0.9600 ?
C24 H24C 0.9600 ?

loop_
_geom_hbond_atom_site_label_D
_geom_hbond_atom_site_label_H
_geom_hbond_atom_site_label_A
_geom_hbond_site_symmetry_A
_geom_hbond_distance_DH
_geom_hbond_distance_HA
_geom_hbond_distance_DA
_geom_hbond_angle_DHA
O1 H1 Br1 . 0.82 2.65 3.226(4) 128
O2 H2 Br2 . 0.82 2.44 3.231(5) 162
O3 H3A O4 . 0.93 1.91 2.829(6) 172
O3 H3B O5 . 0.86 1.91 2.770(7) 172
O4 H4B O5 1_545 0.94 2.15 2.830(6) 129
O4 H4"A Br1 2_646 1.18 2.13 3.270(4) 161
O5 H5A Br2 . 0.98 2.72 3.343(4) 122
O5 H5B O4 1_565 0.92 1.94 2.830(6) 161
C7 H7B O1 . 0.97 2.48 2.868(6) 104
C10 H10A O1 . 0.96 2.47 3.083(8) 122
C12 H12C Br2 . 0.96 2.94 3.779(6) 146
C12 H12A Br2 2_656 0.96 2.91 3.840(7) 163
C16 H16 O1 2_746 0.93 2.56 3.313(8) 138
C19 H19B O2 . 0.97 2.57 2.970(7) 105
C22 H22A Br1 1_564 0.96 2.93 3.844(7) 160
C24 H24C O2 . 0.96 2.32 3.037(8) 131
